data_7233543
loop_
_publ_author_name
'Dash, Sibananda G.'
'Thakur, Tejender S.'

_publ_section_title
;
 Cation&#x2219;&#x2219;&#x2219;Cation Hydrogen Bonds in Synephrine Salts:
 A Typical Interaction in an Unusual Environment.
;
_journal_name_full 'Physical Chemistry Chemical Physics'
_journal_paper_doi 10.1039/C9CP03164B
_journal_year 2019
_chemical_formula_moiety 'C9 H14 N O2, 0.5(C8 H4 O4), H2 O'
_chemical_formula_sum 'C13 H18 N O5'
_chemical_formula_weight 268.28
_chemical_name_common '(+/-)Synephrine Terephthalic acid (1:0.5) monohydrate'
_space_group_crystal_system monoclinic
_space_group_IT_number 15
_space_group_name_Hall '-I 2ya'
_space_group_name_H-M_alt 'I 1 2/a 1'
_symmetry_space_group_name_Hall '-I 2ya'
_symmetry_space_group_name_H-M 'I 1 2/a 1'
_atom_sites_solution_hydrogens mixed
_audit_creation_method SHELXL-2016/6
_audit_update_record
;
2019-05-07 deposited with the CCDC.    2019-08-27 downloaded from the CCDC.
;
_cell_angle_alpha 90
_cell_angle_beta 112.858(8)
_cell_angle_gamma 90
_cell_formula_units_Z 8
_cell_length_a 15.4695(12)
_cell_length_b 11.6758(5)
_cell_length_c 15.9648(10)
_cell_measurement_reflns_used 6276
_cell_measurement_temperature 293(2)
_cell_measurement_theta_max 31.2360
_cell_measurement_theta_min 2.7700
_cell_volume 2657.1(3)
_computing_cell_refinement 'CrysAlisPro 1.171.38.43 (Rigaku OD, 2015)'
_computing_data_collection 'CrysAlisPro 1.171.38.43 (Rigaku OD, 2015)'
_computing_data_reduction 'CrysAlisPro 1.171.38.43 (Rigaku OD, 2015)'
_computing_structure_refinement 'SHELXL-2016/6 (Sheldrick, 2016)'
_diffrn_ambient_temperature 293(2)
_diffrn_detector_area_resol_mean 28.5714
_diffrn_measured_fraction_theta_full 0.986
_diffrn_measured_fraction_theta_max 0.902
_diffrn_measurement_details
;
scan:
    Number of images: 200
               Slice: -30.0000 - 70.0000
         Image width: 0.5000
            Exp time: 10.0000
       Rotation axis: Omega
               Omega: 0.0000
               Kappa: 60.0000
                 Phi: 0.0000
                 XTD: 44.7862
              2theta: -19.6652
scan:
    Number of images: 200
               Slice: -30.0000 - 70.0000
         Image width: 0.5000
            Exp time: 10.0000
       Rotation axis: Omega
               Omega: 0.0000
               Kappa: 60.0000
                 Phi: 90.0000
                 XTD: 44.7862
              2theta: -19.6652
scan:
    Number of images: 200
               Slice: -110.0000 - -10.0000
         Image width: 0.5000
            Exp time: 10.0000
       Rotation axis: Omega
               Omega: 0.0000
               Kappa: -60.0000
                 Phi: 180.0000
                 XTD: 44.7862
              2theta: -19.6652
scan:
    Number of images: 200
               Slice: -110.0000 - -10.0000
         Image width: 0.5000
            Exp time: 10.0000
       Rotation axis: Omega
               Omega: 0.0000
               Kappa: -60.0000
                 Phi: 270.0000
                 XTD: 44.7862
              2theta: -19.6652

;
_diffrn_measurement_device
;
AFC12 (Right): Kappa 3 circle
;
_diffrn_measurement_device_type
;
Rigaku Saturn724+ (4x4 bin mode)
;
_diffrn_measurement_method 'profile data from \w-scans'
_diffrn_orient_matrix_type XPlain
_diffrn_orient_matrix_UB_11 -0.055470
_diffrn_orient_matrix_UB_12 0.028138
_diffrn_orient_matrix_UB_13 0.044058
_diffrn_orient_matrix_UB_21 -0.005486
_diffrn_orient_matrix_UB_22 0.068607
_diffrn_orient_matrix_UB_23 -0.050722
_diffrn_orient_matrix_UB_31 0.042526
_diffrn_orient_matrix_UB_32 -0.068355
_diffrn_orient_matrix_UB_33 -0.097056
_diffrn_radiation_type MoK\a
_diffrn_radiation_wavelength 0.71073
_diffrn_reflns_av_R_equivalents 0.0412
_diffrn_reflns_av_unetI/netI 0.0396
_diffrn_reflns_Laue_measured_fraction_full 0.986
_diffrn_reflns_Laue_measured_fraction_max 0.902
_diffrn_reflns_limit_h_max 22
_diffrn_reflns_limit_h_min -21
_diffrn_reflns_limit_k_max 16
_diffrn_reflns_limit_k_min -16
_diffrn_reflns_limit_l_max 23
_diffrn_reflns_limit_l_min -14
_diffrn_reflns_number 14028
_diffrn_reflns_point_group_measured_fraction_full 0.986
_diffrn_reflns_point_group_measured_fraction_max 0.902
_diffrn_reflns_theta_full 25.242
_diffrn_reflns_theta_max 31.488
_diffrn_reflns_theta_min 2.255
_diffrn_reflns_transf_matrix_11 -0.055470
_diffrn_reflns_transf_matrix_12 0.028138
_diffrn_reflns_transf_matrix_13 0.044058
_diffrn_reflns_transf_matrix_21 -0.005486
_diffrn_reflns_transf_matrix_22 0.068607
_diffrn_reflns_transf_matrix_23 -0.050722
_diffrn_reflns_transf_matrix_31 0.042526
_diffrn_reflns_transf_matrix_32 -0.068355
_diffrn_reflns_transf_matrix_33 -0.097056
_exptl_absorpt_coefficient_mu 0.103
_exptl_absorpt_correction_T_max 1.00000
_exptl_absorpt_correction_T_min 0.79945
_exptl_absorpt_correction_type multi-scan
_exptl_absorpt_process_details
;
CrysAlisPro 1.171.38.43 (Rigaku Oxford Diffraction, 2015)
Empirical absorption correction using spherical harmonics,
 implemented in SCALE3 ABSPACK scaling algorithm.
;
_exptl_crystal_colour Colorless
_exptl_crystal_density_diffrn 1.341
_exptl_crystal_description Block
_exptl_crystal_F_000 1144
_exptl_crystal_size_max 0.30
_exptl_crystal_size_mid 0.24
_exptl_crystal_size_min 0.12
_refine_diff_density_max 0.333
_refine_diff_density_min -0.248
_refine_diff_density_rms 0.044
_refine_ls_extinction_method none
_refine_ls_goodness_of_fit_ref 1.049
_refine_ls_hydrogen_treatment mixed
_refine_ls_matrix_type full
_refine_ls_number_parameters 199
_refine_ls_number_reflns 3993
_refine_ls_number_restraints 0
_refine_ls_restrained_S_all 1.049
_refine_ls_R_factor_all 0.0863
_refine_ls_R_factor_gt 0.0570
_refine_ls_shift/su_max 0.000
_refine_ls_shift/su_mean 0.000
_refine_ls_structure_factor_coef Fsqd
_refine_ls_weighting_details 'w=1/[\s^2^(Fo^2^)+(0.0629P)^2^+1.3004P] where P=(Fo^2^+2Fc^2^)/3'
_refine_ls_weighting_scheme calc
_refine_ls_wR_factor_gt 0.1360
_refine_ls_wR_factor_ref 0.1606
_reflns_Friedel_coverage 0.000
_reflns_number_gt 2731
_reflns_number_total 3993
_reflns_threshold_expression 'I > 2\s(I)'
_cod_data_source_file c9cp03164b2.cif
_cod_data_source_block SD20170324cx
_cod_database_code 7233543
_shelx_shelxl_version_number 2016/6
_shelx_space_group_comment
;
The symmetry employed for this shelxl refinement is uniquely defined
by the following loop, which should always be used as a source of
symmetry information in preference to the above space-group names.
They are only intended as comments.
;

loop_
_space_group_symop_operation_xyz
'x, y, z'
'-x+1/2, y, -z'
'x+1/2, y+1/2, z+1/2'
'-x+1, y+1/2, -z+1/2'
'-x, -y, -z'
'x-1/2, -y, z'
'-x+1/2, -y+1/2, -z+1/2'
'x, -y+1/2, z+1/2'

loop_
_atom_site_label
_atom_site_type_symbol
_atom_site_fract_x
_atom_site_fract_y
_atom_site_fract_z
_atom_site_U_iso_or_equiv
_atom_site_adp_type
_atom_site_occupancy
_atom_site_site_symmetry_order
_atom_site_calc_flag
_atom_site_refinement_flags_posn
_atom_site_refinement_flags_adp
_atom_site_refinement_flags_occupancy
C1 C 0.94602(12) 0.83934(13) 0.83762(10) 0.0404(4) Uani 1 1 d . . .
C2 C 0.98875(13) 0.93598(15) 0.88723(11) 0.0471(4) Uani 1 1 d . . .
H2 H 1.035894 0.926876 0.944692 0.057 Uiso 1 1 calc R U .
C3 C 0.96325(14) 1.04454(15) 0.85371(12) 0.0517(4) Uani 1 1 d . . .
H3 H 0.992900 1.107705 0.888506 0.062 Uiso 1 1 calc R U .
C4 C 0.89333(13) 1.06023(14) 0.76802(11) 0.0465(4) Uani 1 1 d . . .
C5 C 0.85053(13) 0.96563(15) 0.71700(11) 0.0477(4) Uani 1 1 d . . .
H5 H 0.804079 0.975090 0.659201 0.057 Uiso 1 1 calc R U .
C6 C 0.87674(13) 0.85619(14) 0.75187(11) 0.0467(4) Uani 1 1 d . . .
H6 H 0.847226 0.793035 0.716985 0.056 Uiso 1 1 calc R U .
C7 C 0.97801(13) 0.72285(14) 0.88080(11) 0.0436(4) Uani 1 1 d . . .
H7 H 1.043904 0.714202 0.889266 0.052 Uiso 1 1 calc R U .
C8 C 0.92477(13) 0.62420(14) 0.82182(11) 0.0460(4) Uani 1 1 d . . .
H8A H 0.857877 0.636395 0.803360 0.055 Uiso 1 1 calc R U .
H8B H 0.938378 0.620475 0.767474 0.055 Uiso 1 1 calc R U .
C9 C 0.91513(16) 0.41085(16) 0.81646(13) 0.0584(5) Uani 1 1 d . . .
H9A H 0.940338 0.406384 0.770286 0.088 Uiso 1 1 calc R U .
H9B H 0.847947 0.415122 0.788391 0.088 Uiso 1 1 calc R U .
H9C H 0.933168 0.343963 0.854290 0.088 Uiso 1 1 calc R U .
C10 C 0.750000 0.90048(17) 1.000000 0.0364(5) Uani 1 2 d S T P
C11 C 0.77033(12) 0.96056(13) 0.93465(11) 0.0413(4) Uani 1 1 d . . .
H11 H 0.784957 0.920884 0.891358 0.050 Uiso 1 1 calc R U .
C12 C 0.76889(12) 1.07953(12) 0.93369(10) 0.0392(4) Uani 1 1 d . . .
H12 H 0.780573 1.119279 0.888697 0.047 Uiso 1 1 calc R U .
C13 C 0.750000 1.13910(16) 1.000000 0.0340(4) Uani 1 2 d S T P
C14 C 0.750000 0.77090(17) 1.000000 0.0407(5) Uani 1 2 d S T P
C15 C 0.750000 1.26796(16) 1.000000 0.0369(5) Uani 1 2 d S T P
N3 N 0.95212(12) 0.51453(11) 0.87275(10) 0.0425(3) Uani 1 1 d . . .
O1 O 0.87008(13) 1.16971(11) 0.73831(10) 0.0664(4) Uani 1 1 d . . .
O2 O 0.97451(11) 0.71568(10) 0.96858(8) 0.0496(3) Uani 1 1 d . . .
O4 O 0.79402(10) 0.72071(9) 0.95936(10) 0.0565(4) Uani 1 1 d . . .
O5 O 0.75574(10) 1.31915(9) 0.93300(8) 0.0504(3) Uani 1 1 d . . .
O6 O 0.86461(9) 0.50725(10) 0.99677(9) 0.0442(3) Uani 1 1 d . . .
H1A H 0.8277(18) 1.172(2) 0.6841(18) 0.079(8) Uiso 1 1 d . . .
H2A H 0.9143(19) 0.736(2) 0.9616(16) 0.087(9) Uiso 1 1 d . . .
H3A H 0.9269(17) 0.5151(17) 0.9204(16) 0.067(6) Uiso 1 1 d . . .
H3B H 1.0147(17) 0.5100(16) 0.9003(14) 0.058(6) Uiso 1 1 d . . .
H6A H 0.8323(16) 0.571(2) 0.9871(15) 0.068(7) Uiso 1 1 d . . .
H6B H 0.8203(18) 0.450(2) 0.9767(16) 0.077(7) Uiso 1 1 d . . .

loop_
_atom_site_aniso_label
_atom_site_aniso_U_11
_atom_site_aniso_U_22
_atom_site_aniso_U_33
_atom_site_aniso_U_23
_atom_site_aniso_U_13
_atom_site_aniso_U_12
C1 0.0460(10) 0.0392(8) 0.0384(7) 0.0004(6) 0.0188(7) -0.0014(7)
C2 0.0485(10) 0.0488(9) 0.0377(8) -0.0005(7) 0.0096(7) -0.0051(7)
C3 0.0635(12) 0.0429(8) 0.0438(9) -0.0051(7) 0.0156(8) -0.0104(8)
C4 0.0578(11) 0.0386(8) 0.0440(8) 0.0014(6) 0.0209(8) -0.0022(7)
C5 0.0553(11) 0.0442(9) 0.0363(8) 0.0014(6) 0.0097(7) -0.0017(8)
C6 0.0572(11) 0.0386(8) 0.0406(8) -0.0033(6) 0.0148(8) -0.0055(7)
C7 0.0471(10) 0.0439(9) 0.0414(8) 0.0004(6) 0.0188(7) -0.0008(7)
C8 0.0547(11) 0.0406(8) 0.0414(8) 0.0008(6) 0.0175(7) 0.0036(7)
C9 0.0726(14) 0.0435(9) 0.0562(10) -0.0109(8) 0.0217(10) -0.0028(9)
C10 0.0382(12) 0.0255(9) 0.0453(11) 0.000 0.0159(9) 0.000
C11 0.0537(10) 0.0296(7) 0.0458(8) -0.0033(6) 0.0249(7) 0.0004(7)
C12 0.0498(10) 0.0300(7) 0.0411(8) 0.0019(6) 0.0212(7) -0.0005(6)
C13 0.0350(11) 0.0247(8) 0.0378(10) 0.000 0.0092(8) 0.000
C14 0.0434(13) 0.0255(9) 0.0506(12) 0.000 0.0153(10) 0.000
C15 0.0365(11) 0.0258(9) 0.0422(11) 0.000 0.0086(9) 0.000
N3 0.0476(9) 0.0369(7) 0.0417(7) -0.0022(5) 0.0159(7) 0.0018(6)
O1 0.0929(12) 0.0364(6) 0.0540(8) 0.0033(6) 0.0114(8) -0.0020(7)
O2 0.0608(9) 0.0478(7) 0.0376(6) 0.0022(5) 0.0164(6) -0.0028(6)
O4 0.0686(9) 0.0303(6) 0.0830(9) -0.0022(6) 0.0430(8) 0.0046(5)
O5 0.0695(9) 0.0299(5) 0.0489(6) 0.0051(5) 0.0199(6) -0.0050(5)
O6 0.0458(7) 0.0301(5) 0.0570(7) 0.0019(5) 0.0202(6) -0.0005(5)

loop_
_atom_type_symbol
_atom_type_description
_atom_type_scat_dispersion_real
_atom_type_scat_dispersion_imag
_atom_type_scat_source
C C 0.0033 0.0016 'International Tables Vol C Tables 4.2.6.8 and 6.1.1.4'
H H 0.0000 0.0000 'International Tables Vol C Tables 4.2.6.8 and 6.1.1.4'
N N 0.0061 0.0033 'International Tables Vol C Tables 4.2.6.8 and 6.1.1.4'
O O 0.0106 0.0060 'International Tables Vol C Tables 4.2.6.8 and 6.1.1.4'

loop_
_geom_angle_atom_site_label_1
_geom_angle_atom_site_label_2
_geom_angle_atom_site_label_3
_geom_angle
_geom_angle_site_symmetry_1
C6 C1 C2 117.50(15) .
C6 C1 C7 124.49(15) .
C2 C1 C7 118.01(14) .
C3 C2 C1 121.77(16) .
C3 C2 H2 119.1 .
C1 C2 H2 119.1 .
C2 C3 C4 120.14(16) .
C2 C3 H3 119.9 .
C4 C3 H3 119.9 .
O1 C4 C5 122.99(16) .
O1 C4 C3 117.80(16) .
C5 C4 C3 119.21(16) .
C4 C5 C6 120.08(16) .
C4 C5 H5 120.0 .
C6 C5 H5 120.0 .
C1 C6 C5 121.30(15) .
C1 C6 H6 119.4 .
C5 C6 H6 119.4 .
O2 C7 C8 110.34(14) .
O2 C7 C1 111.64(13) .
C8 C7 C1 113.37(14) .
O2 C7 H7 107.0 .
C8 C7 H7 107.0 .
C1 C7 H7 107.0 .
N3 C8 C7 110.16(13) .
N3 C8 H8A 109.6 .
C7 C8 H8A 109.6 .
N3 C8 H8B 109.6 .
C7 C8 H8B 109.6 .
H8A C8 H8B 108.1 .
N3 C9 H9A 109.5 .
N3 C9 H9B 109.5 .
H9A C9 H9B 109.5 .
N3 C9 H9C 109.5 .
H9A C9 H9C 109.5 .
H9B C9 H9C 109.5 .
C11 C10 C11 119.42(18) 2_657
C11 C10 C14 120.29(9) 2_657
C11 C10 C14 120.29(9) .
C12 C11 C10 120.34(15) .
C12 C11 H11 119.8 .
C10 C11 H11 119.8 .
C13 C12 C11 119.96(14) .
C13 C12 H12 120.0 .
C11 C12 H12 120.0 .
C12 C13 C12 119.92(18) 2_657
C12 C13 C15 120.04(9) 2_657
C12 C13 C15 120.04(9) .
O4 C14 O4 124.26(19) 2_657
O4 C14 C10 117.87(10) 2_657
O4 C14 C10 117.87(10) .
O5 C15 O5 123.27(19) 2_657
O5 C15 C13 118.37(9) 2_657
O5 C15 C13 118.37(9) .
C9 N3 C8 114.23(14) .
C9 N3 H3A 107.4(13) .
C8 N3 H3A 107.7(12) .
C9 N3 H3B 109.8(12) .
C8 N3 H3B 110.1(13) .
H3A N3 H3B 107.4(19) .
C4 O1 H1A 112.1(17) .
C7 O2 H2A 106.7(15) .
H6A O6 H6B 105(2) .

loop_
_geom_bond_atom_site_label_1
_geom_bond_atom_site_label_2
_geom_bond_distance
_geom_bond_site_symmetry_2
C1 C6 1.386(2) .
C1 C2 1.390(2) .
C1 C7 1.518(2) .
C2 C3 1.373(2) .
C2 H2 0.9300 .
C3 C4 1.388(3) .
C3 H3 0.9300 .
C4 O1 1.362(2) .
C4 C5 1.379(2) .
C5 C6 1.390(2) .
C5 H5 0.9300 .
C6 H6 0.9300 .
C7 O2 1.4257(19) .
C7 C8 1.513(2) .
C7 H7 0.9800 .
C8 N3 1.487(2) .
C8 H8A 0.9700 .
C8 H8B 0.9700 .
C9 N3 1.484(2) .
C9 H9A 0.9600 .
C9 H9B 0.9600 .
C9 H9C 0.9600 .
C10 C11 1.3908(18) 2_657
C10 C11 1.3909(18) .
C10 C14 1.513(3) .
C11 C12 1.389(2) .
C11 H11 0.9300 .
C12 C13 1.3892(17) .
C12 H12 0.9300 .
C13 C15 1.505(3) .
C14 O4 1.2535(15) 2_657
C14 O4 1.2535(15) .
C15 O5 1.2581(14) 2_657
C15 O5 1.2582(14) .
N3 H3A 0.98(2) .
N3 H3B 0.90(2) .
O1 H1A 0.86(3) .
O2 H2A 0.93(3) .
O6 H6A 0.87(2) .
O6 H6B 0.92(3) .

loop_
_geom_torsion_atom_site_label_1
_geom_torsion_atom_site_label_2
_geom_torsion_atom_site_label_3
_geom_torsion_atom_site_label_4
_geom_torsion
_geom_torsion_site_symmetry_1
_geom_torsion_site_symmetry_4
C6 C1 C2 C3 0.7(3) . .
C7 C1 C2 C3 -179.21(16) . .
C1 C2 C3 C4 -0.2(3) . .
C2 C3 C4 O1 179.40(17) . .
C2 C3 C4 C5 -0.5(3) . .
O1 C4 C5 C6 -179.15(18) . .
C3 C4 C5 C6 0.7(3) . .
C2 C1 C6 C5 -0.4(3) . .
C7 C1 C6 C5 179.46(17) . .
C4 C5 C6 C1 -0.3(3) . .
C6 C1 C7 O2 -126.92(18) . .
C2 C1 C7 O2 52.9(2) . .
C6 C1 C7 C8 -1.5(2) . .
C2 C1 C7 C8 178.32(16) . .
O2 C7 C8 N3 -47.4(2) . .
C1 C7 C8 N3 -173.42(14) . .
C11 C10 C11 C12 -1.03(12) 2_657 .
C14 C10 C11 C12 178.98(11) . .
C10 C11 C12 C13 2.0(2) . .
C11 C12 C13 C12 -1.02(11) . 2_657
C11 C12 C13 C15 178.98(11) . .
C11 C10 C14 O4 20.53(11) 2_657 2_657
C11 C10 C14 O4 -159.47(11) . 2_657
C11 C10 C14 O4 -159.47(11) 2_657 .
C11 C10 C14 O4 20.53(11) . .
C12 C13 C15 O5 8.70(11) 2_657 2_657
C12 C13 C15 O5 -171.30(11) . 2_657
C12 C13 C15 O5 -171.30(11) 2_657 .
C12 C13 C15 O5 8.70(11) . .
C7 C8 N3 C9 -170.94(15) . .
